data_7034066
loop_
_publ_author_name
'Schmid, Matthias'
'O\~na-Burgos, Pascual'
'Guillaume, Sophie M.'
'Roesky, Peter W.'

_publ_section_title
;
 (Iminophosphoranyl)(thiophosphoranyl)methane rare-earth borohydride
 complexes: synthesis, structures and polymerization catalysis.
;
_journal_issue 27
_journal_name_full 'Dalton transactions (Cambridge, England : 2003)'
_journal_page_first 12338
_journal_page_last 12348
_journal_paper_doi 10.1039/c4dt04034a
_journal_volume 44
_journal_year 2015
_chemical_formula_moiety 'C32 H46 B2 Er N O P2 S Si, C4 H8 O'
_chemical_formula_sum 'C36 H54 B2 Er N O2 P2 S Si'
_chemical_formula_weight 843.77
_space_group_crystal_system monoclinic
_space_group_IT_number 14
_space_group_name_Hall '-P 2yn'
_space_group_name_H-M_alt 'P 1 21/n 1'
_symmetry_space_group_name_Hall '-P 2yn'
_symmetry_space_group_name_H-M 'P 1 21/n 1'
_atom_sites_solution_hydrogens mixed
_audit_creation_date 2014-12-09
_audit_creation_method
;
Olex2 1.2
(compiled 2014.11.28 svn.r3106 for OlexSys, GUI svn.r4959)
;
_audit_update_record
;
2014-12-23 deposited with the CCDC.
2015-01-30 downloaded from the CCDC.
;
_cell_angle_alpha 90
_cell_angle_beta 97.21(3)
_cell_angle_gamma 90
_cell_formula_units_Z 4
_cell_length_a 9.835(2)
_cell_length_b 11.424(2)
_cell_length_c 36.010(7)
_cell_measurement_temperature 150
_cell_volume 4013.9(14)
_computing_cell_refinement 'STOE X-AREA, PLATON (A.L.Spek, 2005)'
_computing_data_collection 'STOE X-AREA'
_computing_data_reduction 'STOE X-RED & LANA, PLATON (A.L.Spek, 2005)'
_computing_molecular_graphics 'Diamond 2/3, Olex2 (Dolomanov et al., 2009)'
_computing_publication_material 'MS Word, Olex2 (Dolomanov et al., 2009)'
_computing_structure_refinement 'SHELXL (Sheldrick, 2008)'
_computing_structure_solution 'SHELXS (Sheldrick, 2008)'
_diffrn_ambient_temperature 150
_diffrn_detector 'image plate (34cm diameter)'
_diffrn_detector_area_resol_mean 6.67
_diffrn_detector_type STOE
_diffrn_measured_fraction_theta_full 0.999
_diffrn_measured_fraction_theta_max 0.997
_diffrn_measurement_device '2-circle goniometer'
_diffrn_measurement_device_type 'STOE IPDS 2'
_diffrn_measurement_method 'rotation method'
_diffrn_radiation_collimation '0.5mm monocapillary'
_diffrn_radiation_monochromator 'plane graphite'
_diffrn_radiation_type MoK\a
_diffrn_radiation_wavelength 0.71073
_diffrn_reflns_av_R_equivalents 0.1001
_diffrn_reflns_av_unetI/netI 0.0778
_diffrn_reflns_Laue_measured_fraction_full 0.999
_diffrn_reflns_Laue_measured_fraction_max 0.997
_diffrn_reflns_limit_h_max 13
_diffrn_reflns_limit_h_min -13
_diffrn_reflns_limit_k_max 15
_diffrn_reflns_limit_k_min -15
_diffrn_reflns_limit_l_max 48
_diffrn_reflns_limit_l_min -49
_diffrn_reflns_number 36768
_diffrn_reflns_point_group_measured_fraction_full 0.999
_diffrn_reflns_point_group_measured_fraction_max 0.997
_diffrn_reflns_theta_full 25.242
_diffrn_reflns_theta_max 29.173
_diffrn_reflns_theta_min 1.872
_diffrn_source 'sealed tube, 12x0.4mm long-fine focus'
_exptl_absorpt_coefficient_mu 2.283
_exptl_absorpt_correction_T_max 0.9217
_exptl_absorpt_correction_T_min 0.6370
_exptl_absorpt_correction_type integration
_exptl_absorpt_process_details 'STOE X-RED & X-SHAPE'
_exptl_crystal_colour colourless
_exptl_crystal_colour_primary colourless
_exptl_crystal_density_diffrn 1.396
_exptl_crystal_description needle
_exptl_crystal_F_000 1724
_exptl_crystal_size_max 0.343
_exptl_crystal_size_mid 0.13
_exptl_crystal_size_min 0.006
_refine_diff_density_max 0.990
_refine_diff_density_min -3.548
_refine_diff_density_rms 0.160
_refine_ls_extinction_method none
_refine_ls_goodness_of_fit_ref 1.009
_refine_ls_hydrogen_treatment mixed
_refine_ls_matrix_type full
_refine_ls_number_parameters 460
_refine_ls_number_reflns 10832
_refine_ls_number_restraints 0
_refine_ls_restrained_S_all 1.009
_refine_ls_R_factor_all 0.1049
_refine_ls_R_factor_gt 0.0659
_refine_ls_shift/su_max 0.002
_refine_ls_shift/su_mean 0.000
_refine_ls_structure_factor_coef Fsqd
_refine_ls_weighting_details 'w=1/[\s^2^(Fo^2^)+(0.0988P)^2^] where P=(Fo^2^+2Fc^2^)/3'
_refine_ls_weighting_scheme calc
_refine_ls_wR_factor_gt 0.1551
_refine_ls_wR_factor_ref 0.1810
_reflns_Friedel_coverage 0.000
_reflns_number_gt 7110
_reflns_number_total 10832
_reflns_threshold_expression 'I > 2\s(I)'
_cod_data_source_file c4dt04034a1.cif
_cod_data_source_block 7
_cod_depositor_comments 'Adding full bibliography for 7034061--7034068.cif.'
_cod_original_cell_volume 4013.7(14)
_cod_database_code 7034066
_shelxl_version_number 2014/6
_shelx_space_group_comment
;
The symmetry employed for this shelxl refinement is uniquely defined
by the following loop, which should always be used as a source of
symmetry information in preference to the above space-group names.
They are only intended as comments.
;
_olex2_refinement_description
;
1. Fixed Uiso
 At 1.2 times of:
  All C(H) groups, All C(H,H) groups, All C(H,H,H,H) groups
 At 1.5 times of:
  All C(H,H,H) groups
2. Others
 Sof(H30C)=Sof(H30D)=Sof(H32C)=Sof(H32D)=1-FVAR(1)
 Sof(H30A)=Sof(H30B)=Sof(H32A)=Sof(H32B)=FVAR(1)
 Fixed Sof: C31A(0.6) H31A(0.6) H31B(0.6) C31B(0.4) H31C(0.4) H31D(0.4)
3.a Ternary CH refined with riding coordinates:
 C1(H1)
3.b Secondary CH2 refined with riding coordinates:
 C29(H29A,H29B), C30(H30C,H30D), C30(H30A,H30B), C31A(H31A,H31B), C31B(H31C,
 H31D), C32(H32C,H32D), C32(H32A,H32B), C33(H33A,H33B), C34(H34A,H34B),
 C35(H35A,H35B), C36(H36A,H36B)
3.c Aromatic/amide H refined with riding coordinates:
 C3(H3), C4(H4), C5(H5), C6(H6), C7(H7), C9(H9), C10(H10), C11(H11), C12(H12),
 C13(H13), C15(H15), C16(H16), C17(H17), C18(H18), C19(H19), C21(H21), C22(H22),
  C23(H23), C24(H24), C25(H25)
3.d Idealised Me refined as rotating group:
 C26(H26A,H26B,H26C), C27(H27A,H27B,H27C), C28(H28A,H28B,H28C)
;
_olex2_submission_special_instructions 'No special instructions were received'

loop_
_space_group_symop_operation_xyz
'x, y, z'
'-x+1/2, y+1/2, -z+1/2'
'-x, -y, -z'
'x-1/2, -y-1/2, z-1/2'

loop_
_atom_site_label
_atom_site_type_symbol
_atom_site_fract_x
_atom_site_fract_y
_atom_site_fract_z
_atom_site_U_iso_or_equiv
_atom_site_adp_type
_atom_site_occupancy
_atom_site_site_symmetry_order
_atom_site_calc_flag
_atom_site_refinement_flags_posn
_atom_site_refinement_flags_occupancy
_atom_site_disorder_assembly
_atom_site_disorder_group
B1 B 0.9706(9) 0.4398(10) 0.8353(3) 0.054(2) Uani 1 1 d . . . .
H1A H 1.086(9) 0.436(8) 0.837(2) 0.06(2) Uiso 1 1 d . . . .
H1B H 0.905(12) 0.355(11) 0.844(3) 0.10(4) Uiso 1 1 d . . . .
H1C H 0.941(10) 0.523(8) 0.850(3) 0.06(3) Uiso 1 1 d . . . .
H1D H 0.913(11) 0.451(9) 0.805(3) 0.08(3) Uiso 1 1 d . . . .
B2 B 0.6852(12) 0.6878(10) 0.8332(3) 0.062(3) Uani 1 1 d . . . .
H2A H 0.670(9) 0.792(9) 0.833(2) 0.06(3) Uiso 1 1 d . . . .
H2B H 0.748(8) 0.604(8) 0.817(2) 0.05(2) Uiso 1 1 d . . . .
H2C H 0.601(12) 0.620(11) 0.831(3) 0.10(4) Uiso 1 1 d . . . .
H2D H 0.746(6) 0.645(5) 0.8527(17) 0.020(14) Uiso 1 1 d . . . .
C1 C 0.4661(6) 0.4057(6) 0.8452(2) 0.0404(14) Uani 1 1 d . . . .
H1 H 0.3906 0.4576 0.8335 0.048 Uiso 1 1 calc R . . .
C2 C 0.4340(6) 0.5626(6) 0.90514(19) 0.0397(14) Uani 1 1 d . . . .
C3 C 0.5085(7) 0.6468(7) 0.9267(2) 0.0451(16) Uani 1 1 d . . . .
H3 H 0.6050 0.6386 0.9321 0.054 Uiso 1 1 calc R . . .
C4 C 0.4448(8) 0.7422(7) 0.9402(2) 0.0492(17) Uani 1 1 d . . . .
H4 H 0.4969 0.7980 0.9556 0.059 Uiso 1 1 calc R . . .
C5 C 0.3050(9) 0.7565(7) 0.9314(2) 0.0534(19) Uani 1 1 d . . . .
H5 H 0.2604 0.8216 0.9411 0.064 Uiso 1 1 calc R . . .
C6 C 0.2302(7) 0.6766(7) 0.9087(2) 0.0495(17) Uani 1 1 d . . . .
H6 H 0.1347 0.6885 0.9020 0.059 Uiso 1 1 calc R . . .
C7 C 0.2928(7) 0.5788(7) 0.8956(2) 0.0452(16) Uani 1 1 d . . . .
H7 H 0.2404 0.5233 0.8802 0.054 Uiso 1 1 calc R . . .
C8 C 0.4668(6) 0.3175(6) 0.92328(18) 0.0382(14) Uani 1 1 d . . . .
C9 C 0.3607(7) 0.3321(7) 0.9451(2) 0.0432(15) Uani 1 1 d . . . .
H9 H 0.3124 0.4042 0.9445 0.052 Uiso 1 1 calc R . . .
C10 C 0.3253(8) 0.2417(7) 0.9678(2) 0.0522(19) Uani 1 1 d . . . .
H10 H 0.2535 0.2528 0.9828 0.063 Uiso 1 1 calc R . . .
C11 C 0.3929(8) 0.1364(7) 0.9687(2) 0.0506(18) Uani 1 1 d . . . .
H11 H 0.3663 0.0749 0.9840 0.061 Uiso 1 1 calc R . . .
C12 C 0.5004(8) 0.1188(7) 0.9475(2) 0.0471(16) Uani 1 1 d . . . .
H12 H 0.5471 0.0459 0.9480 0.056 Uiso 1 1 calc R . . .
C13 C 0.5373(7) 0.2108(7) 0.9253(2) 0.0450(15) Uani 1 1 d . . . .
H13 H 0.6122 0.2009 0.9114 0.054 Uiso 1 1 calc R . . .
C14 C 0.3819(7) 0.1549(7) 0.8451(2) 0.0446(15) Uani 1 1 d . . . .
C15 C 0.2589(7) 0.1846(7) 0.8581(2) 0.0469(16) Uani 1 1 d . . . .
H15 H 0.2285 0.2636 0.8572 0.056 Uiso 1 1 calc R . . .
C16 C 0.1804(8) 0.0976(8) 0.8724(2) 0.0531(18) Uani 1 1 d . . . .
H16 H 0.0962 0.1174 0.8811 0.064 Uiso 1 1 calc R . . .
C17 C 0.2241(10) -0.0149(8) 0.8738(3) 0.062(2) Uani 1 1 d . . . .
H17 H 0.1697 -0.0736 0.8834 0.075 Uiso 1 1 calc R . . .
C18 C 0.3481(10) -0.0460(7) 0.8612(2) 0.058(2) Uani 1 1 d . . . .
H18 H 0.3781 -0.1251 0.8624 0.069 Uiso 1 1 calc R . . .
C19 C 0.4266(9) 0.0398(7) 0.8471(2) 0.0509(17) Uani 1 1 d . . . .
H19 H 0.5115 0.0197 0.8387 0.061 Uiso 1 1 calc R . . .
C20 C 0.3855(8) 0.2699(7) 0.7770(2) 0.0469(16) Uani 1 1 d . . . .
C21 C 0.2611(8) 0.3268(8) 0.7694(2) 0.0532(19) Uani 1 1 d . . . .
H21 H 0.2288 0.3757 0.7878 0.064 Uiso 1 1 calc R . . .
C22 C 0.1836(10) 0.3118(10) 0.7347(3) 0.067(2) Uani 1 1 d . . . .
H22 H 0.0980 0.3507 0.7293 0.081 Uiso 1 1 calc R . . .
C23 C 0.2305(11) 0.2409(9) 0.7080(3) 0.066(2) Uani 1 1 d . . . .
H23 H 0.1774 0.2315 0.6843 0.079 Uiso 1 1 calc R . . .
C24 C 0.3524(12) 0.1844(9) 0.7156(3) 0.072(3) Uani 1 1 d . . . .
H24 H 0.3837 0.1349 0.6972 0.086 Uiso 1 1 calc R . . .
C25 C 0.4324(10) 0.1992(8) 0.7504(2) 0.061(2) Uani 1 1 d . . . .
H25 H 0.5182 0.1606 0.7556 0.073 Uiso 1 1 calc R . . .
C26 C 0.9186(10) 0.3120(11) 0.9362(3) 0.079(3) Uani 1 1 d . . . .
H26A H 0.8655 0.2398 0.9314 0.119 Uiso 1 1 calc GR . . .
H26B H 0.9781 0.3053 0.9600 0.119 Uiso 1 1 calc GR . . .
H26C H 0.9749 0.3247 0.9159 0.119 Uiso 1 1 calc GR . . .
C27 C 0.9024(9) 0.5754(10) 0.9419(3) 0.067(2) Uani 1 1 d . . . .
H27A H 0.9323 0.5931 0.9175 0.100 Uiso 1 1 calc GR . . .
H27B H 0.9827 0.5656 0.9606 0.100 Uiso 1 1 calc GR . . .
H27C H 0.8459 0.6399 0.9493 0.100 Uiso 1 1 calc GR . . .
C28 C 0.7185(8) 0.4256(9) 0.9818(2) 0.056(2) Uani 1 1 d . . . .
H28A H 0.6474 0.4856 0.9819 0.085 Uiso 1 1 calc GR . . .
H28B H 0.7880 0.4368 1.0035 0.085 Uiso 1 1 calc GR . . .
H28C H 0.6772 0.3479 0.9831 0.085 Uiso 1 1 calc GR . . .
C29 C 0.6966(10) 0.4153(11) 0.7406(2) 0.072(3) Uani 1 1 d . . . .
H29A H 0.6932 0.3290 0.7427 0.086 Uiso 1 1 calc R . . .
H29B H 0.7936 0.4398 0.7418 0.086 Uiso 1 1 calc R . . .
C30 C 0.6170(13) 0.4551(10) 0.7049(3) 0.078(3) Uani 1 1 d . . . .
H30C H 0.6701 0.5138 0.6925 0.094 Uiso 0.54(11) 1 calc R P A 2
H30D H 0.5969 0.3880 0.6877 0.094 Uiso 0.54(11) 1 calc R P A 2
H30A H 0.5467 0.3968 0.6954 0.094 Uiso 0.46(11) 1 calc R P A 1
H30B H 0.6779 0.4700 0.6855 0.094 Uiso 0.46(11) 1 calc R P A 1
C31A C 0.494(2) 0.5050(17) 0.7139(6) 0.079(6) Uani 0.6 1 d . P B 2
H31A H 0.4205 0.4452 0.7126 0.095 Uiso 0.6 1 calc R P B 2
H31B H 0.4635 0.5692 0.6963 0.095 Uiso 0.6 1 calc R P B 2
C31B C 0.547(3) 0.576(3) 0.7174(5) 0.068(6) Uani 0.4 1 d . P B 1
H31C H 0.6086 0.6439 0.7160 0.082 Uiso 0.4 1 calc R P B 1
H31D H 0.4588 0.5917 0.7015 0.082 Uiso 0.4 1 calc R P B 1
C32 C 0.5262(11) 0.5524(9) 0.7541(3) 0.065(2) Uani 1 1 d . . . .
H32C H 0.5616 0.6336 0.7542 0.078 Uiso 0.54(11) 1 calc R P A 2
H32D H 0.4443 0.5502 0.7675 0.078 Uiso 0.54(11) 1 calc R P A 2
H32A H 0.4343 0.5176 0.7546 0.078 Uiso 0.46(11) 1 calc R P A 1
H32B H 0.5310 0.6260 0.7687 0.078 Uiso 0.46(11) 1 calc R P A 1
C33 C 0.2633(9) 0.0962(10) 1.0882(2) 0.064(2) Uani 1 1 d . . . .
H33A H 0.2966 0.1706 1.1001 0.077 Uiso 1 1 calc R . . .
H33B H 0.3266 0.0328 1.0978 0.077 Uiso 1 1 calc R . . .
C34 C 0.1226(12) 0.0706(14) 1.0968(3) 0.100(5) Uani 1 1 d . . . .
H34A H 0.0887 0.1349 1.1116 0.119 Uiso 1 1 calc R . . .
H34B H 0.1212 -0.0032 1.1111 0.119 Uiso 1 1 calc R . . .
C35 C 0.0363(10) 0.0597(12) 1.0598(3) 0.081(3) Uani 1 1 d . . . .
H35A H -0.0214 0.1301 1.0543 0.097 Uiso 1 1 calc R . . .
H35B H -0.0237 -0.0100 1.0592 0.097 Uiso 1 1 calc R . . .
C36 C 0.1380(9) 0.0475(9) 1.0322(3) 0.065(2) Uani 1 1 d . . . .
H36A H 0.1570 -0.0361 1.0278 0.079 Uiso 1 1 calc R . . .
H36B H 0.1025 0.0844 1.0081 0.079 Uiso 1 1 calc R . . .
Er Er 0.71743(3) 0.46978(3) 0.83502(2) 0.03940(10) Uani 1 1 d . . . .
N N 0.6842(5) 0.4421(5) 0.89751(17) 0.0416(13) Uani 1 1 d . . . .
O1 O 0.6324(5) 0.4704(5) 0.77083(15) 0.0498(12) Uani 1 1 d . . . .
O2 O 0.2581(6) 0.1051(6) 1.04856(15) 0.0606(15) Uani 1 1 d . . . .
P1 P 0.52041(16) 0.43017(16) 0.89268(5) 0.0368(3) Uani 1 1 d . . . .
P2 P 0.47658(18) 0.26913(17) 0.82448(5) 0.0411(4) Uani 1 1 d . . . .
S S 0.67342(19) 0.22433(18) 0.82537(6) 0.0486(4) Uani 1 1 d . . . .
Si Si 0.7999(2) 0.4376(2) 0.93829(6) 0.0474(5) Uani 1 1 d . . . .

loop_
_atom_site_aniso_label
_atom_site_aniso_U_11
_atom_site_aniso_U_22
_atom_site_aniso_U_33
_atom_site_aniso_U_23
_atom_site_aniso_U_13
_atom_site_aniso_U_12
B1 0.043(4) 0.064(6) 0.056(5) -0.006(5) 0.012(4) -0.002(4)
B2 0.065(6) 0.058(6) 0.062(6) 0.009(5) 0.004(5) -0.007(5)
C1 0.032(3) 0.041(3) 0.049(4) 0.000(3) 0.009(3) -0.002(3)
C2 0.034(3) 0.044(4) 0.043(3) 0.002(3) 0.011(3) 0.000(3)
C3 0.034(3) 0.048(4) 0.053(4) -0.002(3) 0.005(3) -0.004(3)
C4 0.058(4) 0.050(4) 0.040(4) 0.001(3) 0.010(3) 0.003(3)
C5 0.062(5) 0.043(4) 0.059(5) 0.006(4) 0.023(4) 0.006(4)
C6 0.037(3) 0.055(4) 0.058(4) 0.010(4) 0.012(3) 0.002(3)
C7 0.033(3) 0.044(4) 0.062(4) 0.000(3) 0.015(3) 0.001(3)
C8 0.037(3) 0.042(3) 0.038(3) -0.001(3) 0.010(3) -0.002(3)
C9 0.043(3) 0.046(4) 0.044(4) 0.003(3) 0.018(3) 0.001(3)
C10 0.055(4) 0.052(4) 0.055(4) 0.009(4) 0.028(4) 0.000(3)
C11 0.053(4) 0.056(5) 0.045(4) 0.005(3) 0.017(3) -0.002(3)
C12 0.053(4) 0.042(4) 0.050(4) 0.005(3) 0.020(3) 0.003(3)
C13 0.045(3) 0.050(4) 0.041(4) 0.000(3) 0.010(3) 0.005(3)
C14 0.044(3) 0.049(4) 0.040(3) -0.001(3) 0.004(3) -0.003(3)
C15 0.044(4) 0.048(4) 0.048(4) 0.005(3) 0.003(3) -0.005(3)
C16 0.050(4) 0.055(5) 0.054(4) 0.009(4) 0.007(3) -0.010(4)
C17 0.059(5) 0.061(5) 0.066(5) 0.015(4) 0.001(4) -0.007(4)
C18 0.080(6) 0.039(4) 0.052(4) 0.000(3) 0.003(4) -0.008(4)
C19 0.062(4) 0.045(4) 0.046(4) 0.002(3) 0.008(3) 0.001(4)
C20 0.051(4) 0.052(4) 0.039(3) -0.002(3) 0.011(3) -0.006(3)
C21 0.047(4) 0.072(5) 0.042(4) -0.004(4) 0.008(3) -0.002(4)
C22 0.058(5) 0.082(7) 0.058(5) 0.010(5) -0.003(4) -0.006(5)
C23 0.083(6) 0.062(5) 0.049(5) 0.008(4) -0.002(4) -0.018(5)
C24 0.103(8) 0.067(6) 0.043(4) -0.010(4) 0.003(5) -0.008(6)
C25 0.072(5) 0.055(5) 0.055(5) -0.008(4) 0.007(4) 0.003(4)
C26 0.052(5) 0.106(9) 0.078(7) 0.004(6) 0.001(5) 0.022(5)
C27 0.047(4) 0.098(7) 0.055(5) 0.005(5) 0.002(4) -0.021(5)
C28 0.045(4) 0.080(6) 0.044(4) 0.006(4) 0.004(3) -0.009(4)
C29 0.060(5) 0.112(8) 0.046(4) -0.009(5) 0.016(4) -0.002(5)
C30 0.105(8) 0.082(7) 0.049(5) 0.004(5) 0.015(5) -0.017(6)
C31A 0.101(15) 0.056(9) 0.071(11) -0.004(9) -0.025(10) -0.002(10)
C31B 0.098(18) 0.081(17) 0.026(8) 0.013(11) 0.004(10) 0.006(15)
C32 0.072(6) 0.064(6) 0.056(5) 0.003(4) -0.006(4) 0.011(4)
C33 0.058(5) 0.088(7) 0.048(4) -0.019(5) 0.011(4) -0.001(5)
C34 0.082(7) 0.158(12) 0.061(6) -0.005(7) 0.019(5) -0.063(8)
C35 0.051(5) 0.133(10) 0.061(5) -0.016(6) 0.018(4) -0.022(5)
C36 0.057(5) 0.086(7) 0.055(5) -0.011(5) 0.017(4) -0.024(5)
Er 0.03275(14) 0.04679(18) 0.04020(16) 0.00137(14) 0.01053(10) -0.00038(13)
N 0.032(2) 0.049(3) 0.044(3) -0.004(3) 0.007(2) 0.002(2)
O1 0.052(3) 0.053(3) 0.046(3) 0.002(2) 0.010(2) 0.005(2)
O2 0.055(3) 0.080(4) 0.048(3) 0.000(3) 0.013(2) -0.013(3)
P1 0.0303(7) 0.0423(8) 0.0391(8) 0.0005(7) 0.0091(6) 0.0012(6)
P2 0.0390(8) 0.0430(9) 0.0420(9) 0.0006(8) 0.0078(7) -0.0001(7)
S 0.0418(8) 0.0464(10) 0.0590(11) -0.0026(9) 0.0123(8) 0.0049(8)
Si 0.0336(8) 0.0653(14) 0.0433(10) 0.0050(9) 0.0055(7) -0.0005(9)

loop_
_atom_type_symbol
_atom_type_description
_atom_type_scat_dispersion_real
_atom_type_scat_dispersion_imag
_atom_type_scat_source
C C 0.0033 0.0016 'International Tables Vol C Tables 4.2.6.8 and 6.1.1.4'
H H 0.0000 0.0000 'International Tables Vol C Tables 4.2.6.8 and 6.1.1.4'
B B 0.0013 0.0007 'International Tables Vol C Tables 4.2.6.8 and 6.1.1.4'
Er Er -0.2586 4.9576 'International Tables Vol C Tables 4.2.6.8 and 6.1.1.4'
N N 0.0061 0.0033 'International Tables Vol C Tables 4.2.6.8 and 6.1.1.4'
O O 0.0106 0.0060 'International Tables Vol C Tables 4.2.6.8 and 6.1.1.4'
P P 0.1023 0.0942 'International Tables Vol C Tables 4.2.6.8 and 6.1.1.4'
S S 0.1246 0.1234 'International Tables Vol C Tables 4.2.6.8 and 6.1.1.4'
Si Si 0.0817 0.0704 'International Tables Vol C Tables 4.2.6.8 and 6.1.1.4'

loop_
_geom_angle_atom_site_label_1
_geom_angle_atom_site_label_2
_geom_angle_atom_site_label_3
_geom_angle
H1A B1 H1B 121(7)
H1A B1 H1C 109(7)
H1A B1 H1D 116(7)
H1B B1 H1C 112(7)
H1B B1 H1D 96(8)
H1C B1 H1D 102(7)
Er B1 H1A 174(5)
Er B1 H1B 63(6)
Er B1 H1C 65(5)
Er B1 H1D 67(5)
H2A B2 H2B 142(6)
H2A B2 H2C 127(8)
H2A B2 H2D 124(6)
H2B B2 H2C 81(7)
H2B B2 H2D 71(5)
H2C B2 H2D 95(7)
Er B2 H2A 179(5)
Er B2 H2B 39(4)
Er B2 H2C 54(6)
Er B2 H2D 55(4)
Er C1 H1 115.7
P1 C1 H1 115.7
P1 C1 Er 85.1(3)
P2 C1 H1 115.7
P2 C1 Er 94.7(3)
P2 C1 P1 122.4(4)
C3 C2 C7 119.0(7)
C3 C2 P1 119.0(5)
C7 C2 P1 121.9(6)
C2 C3 H3 119.5
C4 C3 C2 121.1(7)
C4 C3 H3 119.5
C3 C4 H4 120.1
C3 C4 C5 119.8(8)
C5 C4 H4 120.1
C4 C5 H5 120.0
C6 C5 C4 120.0(7)
C6 C5 H5 120.0
C5 C6 H6 119.7
C5 C6 C7 120.7(7)
C7 C6 H6 119.7
C2 C7 H7 120.3
C6 C7 C2 119.4(7)
C6 C7 H7 120.3
C9 C8 C13 118.4(6)
C9 C8 P1 123.6(5)
C13 C8 P1 118.0(5)
C8 C9 H9 119.8
C10 C9 C8 120.3(7)
C10 C9 H9 119.8
C9 C10 H10 119.7
C11 C10 C9 120.6(6)
C11 C10 H10 119.7
C10 C11 H11 119.6
C10 C11 C12 120.8(7)
C12 C11 H11 119.6
C11 C12 H12 120.9
C13 C12 C11 118.3(7)
C13 C12 H12 120.9
C8 C13 H13 119.2
C12 C13 C8 121.6(6)
C12 C13 H13 119.2
C15 C14 P2 118.3(6)
C19 C14 C15 119.8(7)
C19 C14 P2 121.8(6)
C14 C15 H15 120.2
C14 C15 C16 119.7(8)
C16 C15 H15 120.2
C15 C16 H16 119.9
C17 C16 C15 120.1(8)
C17 C16 H16 119.9
C16 C17 H17 119.5
C16 C17 C18 120.9(8)
C18 C17 H17 119.5
C17 C18 H18 120.4
C19 C18 C17 119.3(8)
C19 C18 H18 120.4
C14 C19 H19 119.9
C18 C19 C14 120.2(8)
C18 C19 H19 119.9
C21 C20 P2 120.3(6)
C25 C20 C21 120.3(8)
C25 C20 P2 118.7(7)
C20 C21 H21 120.3
C20 C21 C22 119.4(8)
C22 C21 H21 120.3
C21 C22 H22 119.8
C23 C22 C21 120.4(9)
C23 C22 H22 119.8
C22 C23 H23 119.9
C24 C23 C22 120.2(9)
C24 C23 H23 119.9
C23 C24 H24 119.9
C23 C24 C25 120.1(9)
C25 C24 H24 119.9
C20 C25 C24 119.6(9)
C20 C25 H25 120.2
C24 C25 H25 120.2
H26A C26 H26B 109.5
H26A C26 H26C 109.5
H26B C26 H26C 109.5
Si C26 H26A 109.5
Si C26 H26B 109.5
Si C26 H26C 109.5
H27A C27 H27B 109.5
H27A C27 H27C 109.5
H27B C27 H27C 109.5
Si C27 H27A 109.5
Si C27 H27B 109.5
Si C27 H27C 109.5
H28A C28 H28B 109.5
H28A C28 H28C 109.5
H28B C28 H28C 109.5
Si C28 H28A 109.5
Si C28 H28B 109.5
Si C28 H28C 109.5
H29A C29 H29B 108.7
C30 C29 H29A 110.5
C30 C29 H29B 110.5
O1 C29 H29A 110.5
O1 C29 H29B 110.5
O1 C29 C30 106.3(8)
C29 C30 H30C 110.2
C29 C30 H30D 110.2
C29 C30 H30A 111.3
C29 C30 H30B 111.3
C29 C30 C31B 102.5(10)
H30C C30 H30D 108.5
H30A C30 H30B 109.2
C31A C30 C29 107.4(11)
C31A C30 H30C 110.2
C31A C30 H30D 110.2
C31B C30 H30A 111.3
C31B C30 H30B 111.3
C30 C31A H31A 110.6
C30 C31A H31B 110.6
C30 C31A C32 105.9(14)
H31A C31A H31B 108.7
C32 C31A H31A 110.6
C32 C31A H31B 110.6
C30 C31B H31C 111.3
C30 C31B H31D 111.3
H31C C31B H31D 109.2
C32 C31B C30 102.3(16)
C32 C31B H31C 111.3
C32 C31B H31D 111.3
C31A C32 H32C 111.3
C31A C32 H32D 111.3
C31B C32 H32A 109.8
C31B C32 H32B 109.8
C31B C32 O1 109.5(13)
H32C C32 H32D 109.2
H32A C32 H32B 108.2
O1 C32 C31A 102.3(10)
O1 C32 H32C 111.3
O1 C32 H32D 111.3
O1 C32 H32A 109.8
O1 C32 H32B 109.8
H33A C33 H33B 108.5
C34 C33 H33A 110.1
C34 C33 H33B 110.1
O2 C33 H33A 110.1
O2 C33 H33B 110.1
O2 C33 C34 107.8(8)
C33 C34 H34A 110.6
C33 C34 H34B 110.6
C33 C34 C35 105.7(8)
H34A C34 H34B 108.7
C35 C34 H34A 110.6
C35 C34 H34B 110.6
C34 C35 H35A 110.9
C34 C35 H35B 110.9
C34 C35 C36 104.3(8)
H35A C35 H35B 108.9
C36 C35 H35A 110.9
C36 C35 H35B 110.9
C35 C36 H36A 110.6
C35 C36 H36B 110.6
H36A C36 H36B 108.7
O2 C36 C35 105.9(7)
O2 C36 H36A 110.6
O2 C36 H36B 110.6
B1 Er H1B 29(3)
B1 Er H1C 27(2)
B1 Er H1D 27(3)
B1 Er H2B 85(3)
B1 Er H2C 131(4)
B1 Er H2D 91.8(17)
B1 Er C1 154.7(3)
B1 Er P1 133.8(2)
B1 Er P2 127.3(3)
B1 Er S 90.1(3)
H1B Er H1C 51(4)
H1B Er H1D 45(4)
H1B Er H2B 113(4)
H1B Er H2C 159(5)
H1B Er H2D 116(4)
H1C Er H1D 46(4)
H1C Er H2B 69(4)
H1C Er H2C 108(4)
H1C Er H2D 65(3)
H1D Er H2B 74(4)
H1D Er H2C 122(4)
H1D Er H2D 98(3)
B2 Er B1 104.9(4)
B2 Er H1B 133(3)
B2 Er H1C 82(2)
B2 Er H1D 101(3)
B2 Er H2B 29(3)
B2 Er H2C 26(3)
B2 Er H2D 22.8(17)
B2 Er C1 99.3(3)
B2 Er P1 94.4(3)
B2 Er P2 127.1(3)
B2 Er S 162.8(3)
H2B Er H2C 49(4)
H2B Er H2D 40(3)
H2C Er H2D 44(4)
C1 Er H1B 126(3)
C1 Er H1C 159(2)
C1 Er H1D 151(3)
C1 Er H2B 121(3)
C1 Er H2C 74(3)
C1 Er H2D 108.3(16)
C1 Er P1 34.91(16)
C1 Er P2 31.82(16)
C1 Er S 67.34(16)
N Er B1 103.6(3)
N Er H1B 90(3)
N Er H1C 93(2)
N Er H1D 131(3)
N Er B2 97.3(3)
N Er H2B 122(3)
N Er H2C 92(3)
N Er H2D 82.3(17)
N Er C1 65.4(2)
N Er O1 150.44(19)
N Er P1 31.28(14)
N Er P2 80.26(15)
N Er S 86.96(15)
O1 Er B1 103.5(3)
O1 Er H1B 109(3)
O1 Er H1C 116(2)
O1 Er H1D 76(3)
O1 Er B2 86.7(3)
O1 Er H2B 72(3)
O1 Er H2C 79(3)
O1 Er H2D 108.1(18)
O1 Er C1 85.1(2)
O1 Er P1 119.42(14)
O1 Er P2 74.15(14)
O1 Er S 81.60(14)
P1 Er H1B 114(3)
P1 Er H1C 124(2)
P1 Er H1D 159(3)
P1 Er H2B 123(3)
P1 Er H2C 77(3)
P1 Er H2D 90.5(16)
P1 Er P2 57.58(5)
P2 Er H1B 100(3)
P2 Er H1C 151(2)
P2 Er H1D 121(3)
P2 Er H2B 138(3)
P2 Er H2C 101(4)
P2 Er H2D 140.0(16)
S Er H1B 64(3)
S Er H1C 115(2)
S Er H1D 88(3)
S Er H2B 151(3)
S Er H2C 137(4)
S Er H2D 169.3(17)
S Er P1 80.63(5)
S Er P2 37.19(5)
P1 N Er 99.6(3)
P1 N Si 129.0(4)
Si N Er 131.3(3)
C29 O1 C32 108.6(7)
C29 O1 Er 126.4(5)
C32 O1 Er 123.3(5)
C36 O2 C33 107.8(6)
C1 P1 C2 106.2(3)
C1 P1 C8 113.8(3)
C1 P1 Er 60.0(2)
C2 P1 Er 113.7(2)
C8 P1 C2 105.1(3)
C8 P1 Er 141.0(2)
N P1 C1 107.4(3)
N P1 C2 113.3(3)
N P1 C8 111.0(3)
N P1 Er 49.1(2)
C1 P2 C14 114.1(3)
C1 P2 C20 110.4(4)
C1 P2 Er 53.5(2)
C1 P2 S 109.4(2)
C14 P2 C20 99.8(3)
C14 P2 Er 148.7(2)
C14 P2 S 110.8(3)
C20 P2 Er 111.5(2)
C20 P2 S 112.1(3)
S P2 Er 59.58(8)
P2 S Er 83.23(8)
C26 Si C27 108.5(5)
C28 Si C26 108.5(5)
C28 Si C27 106.9(4)
N Si C26 109.6(4)
N Si C27 108.9(4)
N Si C28 114.2(3)

loop_
_geom_bond_atom_site_label_1
_geom_bond_atom_site_label_2
_geom_bond_distance
B1 H1A 1.13(9)
B1 H1B 1.22(12)
B1 H1C 1.14(9)
B1 H1D 1.16(11)
B1 Er 2.512(9)
B2 H2A 1.20(10)
B2 H2B 1.30(8)
B2 H2C 1.13(13)
B2 H2D 1.00(6)
B2 Er 2.511(12)
C1 H1 1.0000
C1 Er 2.647(6)
C1 P1 1.750(7)
C1 P2 1.737(7)
C2 C3 1.385(10)
C2 C7 1.400(9)
C2 P1 1.819(7)
C3 H3 0.9500
C3 C4 1.376(11)
C4 H4 0.9500
C4 C5 1.382(11)
C5 H5 0.9500
C5 C6 1.376(12)
C6 H6 0.9500
C6 C7 1.387(11)
C7 H7 0.9500
C8 C9 1.393(8)
C8 C13 1.400(10)
C8 P1 1.815(7)
C9 H9 0.9500
C9 C10 1.388(10)
C10 H10 0.9500
C10 C11 1.372(11)
C11 H11 0.9500
C11 C12 1.396(9)
C12 H12 0.9500
C12 C13 1.395(10)
C13 H13 0.9500
C14 C15 1.393(10)
C14 C19 1.386(11)
C14 P2 1.815(7)
C15 H15 0.9500
C15 C16 1.395(10)
C16 H16 0.9500
C16 C17 1.355(13)
C17 H17 0.9500
C17 C18 1.399(13)
C18 H18 0.9500
C18 C19 1.383(12)
C19 H19 0.9500
C20 C21 1.383(11)
C20 C25 1.374(11)
C20 P2 1.827(8)
C21 H21 0.9500
C21 C22 1.391(12)
C22 H22 0.9500
C22 C23 1.380(14)
C23 H23 0.9500
C23 C24 1.358(15)
C24 H24 0.9500
C24 C25 1.406(13)
C25 H25 0.9500
C26 H26A 0.9800
C26 H26B 0.9800
C26 H26C 0.9800
C26 Si 1.858(10)
C27 H27A 0.9800
C27 H27B 0.9800
C27 H27C 0.9800
C27 Si 1.864(10)
C28 H28A 0.9800
C28 H28B 0.9800
C28 H28C 0.9800
C28 Si 1.853(8)
C29 H29A 0.9900
C29 H29B 0.9900
C29 C30 1.489(14)
C29 O1 1.467(10)
C30 H30C 0.9900
C30 H30D 0.9900
C30 H30A 0.9900
C30 H30B 0.9900
C30 C31A 1.41(2)
C30 C31B 1.63(3)
C31A H31A 0.9900
C31A H31B 0.9900
C31A C32 1.54(2)
C31B H31C 0.9900
C31B H31D 0.9900
C31B C32 1.39(2)
C32 H32C 0.9900
C32 H32D 0.9900
C32 H32A 0.9900
C32 H32B 0.9900
C32 O1 1.474(10)
C33 H33A 0.9900
C33 H33B 0.9900
C33 C34 1.485(13)
C33 O2 1.424(10)
C34 H34A 0.9900
C34 H34B 0.9900
C34 C35 1.492(15)
C35 H35A 0.9900
C35 H35B 0.9900
C35 C36 1.500(12)
C36 H36A 0.9900
C36 H36B 0.9900
C36 O2 1.414(10)
Er H1B 2.25(12)
Er H1C 2.28(10)
Er H1D 2.32(11)
Er H2B 1.70(9)
Er H2C 2.05(12)
Er H2D 2.11(6)
Er N 2.336(6)
Er O1 2.357(5)
Er P1 3.0466(18)
Er P2 3.284(2)
Er S 2.852(2)
N P1 1.604(6)
N Si 1.742(6)
P2 S 1.999(3)

loop_
_geom_torsion_atom_site_label_1
_geom_torsion_atom_site_label_2
_geom_torsion_atom_site_label_3
_geom_torsion_atom_site_label_4
_geom_torsion
C2 C3 C4 C5 -1.9(11)
C3 C2 C7 C6 -1.9(11)
C3 C2 P1 C1 -135.4(6)
C3 C2 P1 C8 103.7(6)
C3 C2 P1 Er -71.6(6)
C3 C2 P1 N -17.7(7)
C3 C4 C5 C6 -1.0(11)
C4 C5 C6 C7 2.5(12)
C5 C6 C7 C2 -1.0(11)
C7 C2 C3 C4 3.3(11)
C7 C2 P1 C1 48.6(7)
C7 C2 P1 C8 -72.3(7)
C7 C2 P1 Er 112.4(6)
C7 C2 P1 N 166.3(6)
C8 C9 C10 C11 -0.7(13)
C9 C8 C13 C12 2.5(11)
C9 C8 P1 C1 -104.4(7)
C9 C8 P1 C2 11.4(7)
C9 C8 P1 Er -175.5(4)
C9 C8 P1 N 134.3(6)
C9 C10 C11 C12 1.2(13)
C10 C11 C12 C13 0.2(12)
C11 C12 C13 C8 -2.0(12)
C13 C8 C9 C10 -1.1(11)
C13 C8 P1 C1 76.5(6)
C13 C8 P1 C2 -167.7(6)
C13 C8 P1 Er 5.4(8)
C13 C8 P1 N -44.8(7)
C14 C15 C16 C17 0.3(12)
C15 C14 C19 C18 1.3(12)
C15 C14 P2 C1 35.1(7)
C15 C14 P2 C20 -82.6(6)
C15 C14 P2 Er 93.8(7)
C15 C14 P2 S 159.2(5)
C15 C16 C17 C18 0.4(14)
C16 C17 C18 C19 -0.2(14)
C17 C18 C19 C14 -0.6(13)
C19 C14 C15 C16 -1.1(12)
C19 C14 P2 C1 -147.0(6)
C19 C14 P2 C20 95.4(7)
C19 C14 P2 Er -88.2(8)
C19 C14 P2 S -22.9(7)
C20 C21 C22 C23 0.0(14)
C21 C20 C25 C24 -0.5(13)
C21 C20 P2 C1 -40.8(7)
C21 C20 P2 C14 79.6(7)
C21 C20 P2 Er -98.4(7)
C21 C20 P2 S -163.1(6)
C21 C22 C23 C24 0.4(15)
C22 C23 C24 C25 -0.8(15)
C23 C24 C25 C20 0.8(15)
C25 C20 C21 C22 0.1(13)
C25 C20 P2 C1 148.6(7)
C25 C20 P2 C14 -91.0(7)
C25 C20 P2 Er 91.0(7)
C25 C20 P2 S 26.3(7)
C29 C30 C31A C32 28.1(17)
C29 C30 C31B C32 -33(2)
C30 C29 O1 C32 -6.2(11)
C30 C29 O1 Er -171.4(6)
C30 C31A C32 O1 -31.0(16)
C30 C31B C32 O1 30(2)
C31A C32 O1 C29 22.1(13)
C31A C32 O1 Er -172.2(10)
C31B C32 O1 C29 -16.7(17)
C31B C32 O1 Er 149.0(15)
C33 C34 C35 C36 14.8(15)
C34 C33 O2 C36 -20.2(12)
C34 C35 C36 O2 -27.2(13)
C35 C36 O2 C33 29.6(11)
Er C1 P1 C2 108.3(3)
Er C1 P1 C8 -136.6(3)
Er C1 P1 N -13.2(3)
Er C1 P2 C14 146.4(3)
Er C1 P2 C20 -102.2(3)
Er C1 P2 S 21.6(3)
Er N P1 C1 15.2(4)
Er N P1 C2 -101.8(3)
Er N P1 C8 140.2(3)
Er N Si C26 -62.9(6)
Er N Si C27 55.6(5)
Er N Si C28 175.1(5)
O1 C29 C30 C31A -14.2(14)
O1 C29 C30 C31B 22.8(15)
O2 C33 C34 C35 2.5(15)
P1 C1 P2 C14 59.2(5)
P1 C1 P2 C20 170.6(4)
P1 C1 P2 Er -87.2(4)
P1 C1 P2 S -65.6(4)
P1 C2 C3 C4 -172.8(6)
P1 C2 C7 C6 174.1(6)
P1 C8 C9 C10 179.8(6)
P1 C8 C13 C12 -178.4(6)
P1 N Si C26 118.2(6)
P1 N Si C27 -123.2(5)
P1 N Si C28 -3.8(7)
P2 C1 P1 C2 -159.2(4)
P2 C1 P1 C8 -44.1(5)
P2 C1 P1 Er 92.5(4)
P2 C1 P1 N 79.3(5)
P2 C14 C15 C16 176.9(6)
P2 C14 C19 C18 -176.6(6)
P2 C20 C21 C22 -170.4(7)
P2 C20 C25 C24 170.1(7)
Si N P1 C1 -165.7(5)
Si N P1 C2 77.3(5)
Si N P1 C8 -40.7(6)
Si N P1 Er 179.1(6)
